data_8100982
loop_
_publ_author_name
'Drozdzynski, J.'
'Kossowski, K.'
'Meyer, G.'
'M\"uller, I.'
'Wickleder, M. S.'

_publ_section_title
;
Refinement of the crystal structure of tricesium diyttrium nonachloride, 
Cs~3~Y~2~Cl~9~
;
_journal_issue 2
_journal_name_full 'Zeitschrift f\"ur Kristallographie - New Crystal Structures'
_journal_page_first 179
_journal_page_last 179
_journal_volume 216
_journal_year 2001
_chemical_formula_structural 'Cs3 Y2 Cl9'
_chemical_formula_sum 'Cl9 Cs3 Y2'
_chemical_formula_weight 895.60
_space_group_IT_number 167
_symmetry_cell_setting trigonal
_symmetry_space_group_name_Hall '-R 3 2"c'
_symmetry_space_group_name_H-M 'R -3 c :H'
_cell_angle_alpha 90.00
_cell_angle_beta 90.00
_cell_angle_gamma 120.00
_cell_formula_units_Z 6
_cell_length_a 13.107(2)
_cell_length_b 13.107(2)
_cell_length_c 18.333(3)
_cell_measurement_temperature 293(2)
_cell_volume 2727.4(6)
_diffrn_ambient_temperature 293(2)
_exptl_crystal_density_diffrn 3.272
_refine_ls_R_factor_obs 0.0419
_refine_ls_wR_factor_obs 0.0697
_cod_original_sg_symbol_H-M 'R -3 c'
_cod_database_code 8100982

loop_
_symmetry_equiv_pos_as_xyz
'x, y, z'
'-y, x-y, z'
'-x+y, -x, z'
'-x+y, y, z+1/2'
'x, x-y, z+1/2'
'-y, -x, z+1/2'
'x+2/3, y+1/3, z+1/3'
'-y+2/3, x-y+1/3, z+1/3'
'-x+y+2/3, -x+1/3, z+1/3'
'-x+y+2/3, y+1/3, z+5/6'
'x+2/3, x-y+1/3, z+5/6'
'-y+2/3, -x+1/3, z+5/6'
'x+1/3, y+2/3, z+2/3'
'-y+1/3, x-y+2/3, z+2/3'
'-x+y+1/3, -x+2/3, z+2/3'
'-x+y+1/3, y+2/3, z+7/6'
'x+1/3, x-y+2/3, z+7/6'
'-y+1/3, -x+2/3, z+7/6'
'-x, -y, -z'
'y, -x+y, -z'
'x-y, x, -z'
'x-y, -y, -z-1/2'
'-x, -x+y, -z-1/2'
'y, x, -z-1/2'
'-x+2/3, -y+1/3, -z+1/3'
'y+2/3, -x+y+1/3, -z+1/3'
'x-y+2/3, x+1/3, -z+1/3'
'x-y+2/3, -y+1/3, -z-1/6'
'-x+2/3, -x+y+1/3, -z-1/6'
'y+2/3, x+1/3, -z-1/6'
'-x+1/3, -y+2/3, -z+2/3'
'y+1/3, -x+y+2/3, -z+2/3'
'x-y+1/3, x+2/3, -z+2/3'
'x-y+1/3, -y+2/3, -z+1/6'
'-x+1/3, -x+y+2/3, -z+1/6'
'y+1/3, x+2/3, -z+1/6'

loop_
_atom_site_aniso_label
_atom_site_aniso_U_11
_atom_site_aniso_U_22
_atom_site_aniso_U_33
_atom_site_aniso_U_23
_atom_site_aniso_U_13
_atom_site_aniso_U_12
Cs1 0.0309(2) 0.0298(3) 0.0388(3) 0.0016(2) 0.00082(9) 0.01492(13)
Y1 0.0171(2) 0.0171(2) 0.0217(4) 0.000 0.000 0.00855(12)
Cl1 0.0364(9) 0.0197(6) 0.0271(9) -0.0007(3) -0.0013(6) 0.0182(5)
Cl2 0.0275(7) 0.0285(7) 0.0360(8) -0.0078(5) -0.0079(5) 0.0078(5)

loop_
_atom_site_label
_atom_site_type_symbol
_atom_site_fract_x
_atom_site_fract_y
_atom_site_fract_z
_atom_site_U_iso_or_equiv
_atom_site_thermal_displace_type
_atom_site_occupancy
_atom_site_calc_flag
_atom_site_refinement_flags
_atom_site_disorder_group
Cs1 Cs 0.33911(3) 0.0000 0.7500 0.0333(2) Uani 1 d S .
Y1 Y 0.0000 0.0000 0.64770(4) 0.0186(2) Uani 1 d S .
Cl1 Cl 0.0000 0.15276(12) 0.2500 0.0259(4) Uani 1 d S .
Cl2 Cl -0.17119(11) -0.17745(12) 0.58626(7) 0.0334(3) Uani 1 d . .

loop_
_geom_bond_atom_site_label_1
_geom_bond_atom_site_label_2
_geom_bond_distance
_geom_bond_site_symmetry_2
_geom_bond_publ_flag
Cs1 Cl2 3.699(2) 2 ?
Cs1 Cl2 3.699(2) 23_557 ?
Cs1 Cl2 3.7170(13) 17_544 ?
Cs1 Cl2 3.7170(13) 26_556 ?
Cs1 Cl2 3.7222(14) 7 ?
Cs1 Cl2 3.7222(14) 34_546 ?
Cs1 Cl2 3.7900(14) 27_556 ?
Cs1 Cl2 3.7901(14) 18_544 ?
Cs1 Cl1 3.8423(10) 8 ?
Cs1 Cl1 3.8424(10) 13_545 ?
Cs1 Cl1 3.8554(6) 19_556 ?
Cs1 Cl1 3.8554(6) 20_556 ?
Y1 Cl2 2.5483(14) . ?
Y1 Cl2 2.5483(14) 3 ?
Y1 Cl2 2.5483(14) 2 ?
Y1 Cl1 2.7434(13) 20_556 ?
Y1 Cl1 2.7434(12) 21_556 ?
Y1 Cl1 2.7434(13) 19_556 ?
Y1 Y1 3.751(2) 22_557 ?
Y1 Cs1 4.4893(6) 27_446 ?
Y1 Cs1 4.4894(6) 25_556 ?
Y1 Cs1 4.4894(6) 26_456 ?
Y1 Cs1 4.8240(7) 2 ?
Y1 Cs1 4.8240(7) 3 ?
Cl1 Y1 2.7434(12) 4_554 ?
Cl1 Y1 2.7434(12) 19_556 ?
Cl1 Cs1 3.8423(10) 15_554 ?
Cl1 Cs1 3.8424(10) 7_454 ?
Cl1 Cs1 3.8554(6) 21_556 ?
Cl1 Cs1 3.8554(6) 19_556 ?
Cl2 Cs1 3.699(2) 3 ?
Cl2 Cs1 3.7169(13) 27_446 ?
Cl2 Cs1 3.7222(14) 13_444 ?
Cl2 Cs1 3.7901(14) 26_456 ?
